data_4503262
loop_
_publ_author_name
'Zhang, Wen-Li'
'Liu, Ying-Ying'
'Ma, Jian-Fang'
'Jiang, Hui'
'Yang, Jin'
'Ping, Guang-Ju'

_publ_section_title
;
 Fine Tuning of the Cu(II)-Bis(imidazole) Networks by Changing Sulfonate
 Anions
;
_journal_issue 4
_journal_name_full 'Crystal Growth &amp; Design'
_journal_page_first 1250
_journal_paper_doi 10.1021/cg7008978
_journal_volume 8
_journal_year 2008
_chemical_formula_moiety 'C28 H42 Cu N6 O16 S2'
_chemical_formula_sum 'C28 H42 Cu N6 O16 S2'
_chemical_formula_weight 846.34
_chemical_name_systematic
;
 ?
;
_space_group_IT_number 2
_symmetry_cell_setting triclinic
_symmetry_space_group_name_Hall '-P 1'
_symmetry_space_group_name_H-M 'P -1'
_atom_sites_solution_hydrogens geom
_atom_sites_solution_primary direct
_atom_sites_solution_secondary difmap
_audit_creation_method SHELXL-97
_cell_angle_alpha 97.08(2)
_cell_angle_beta 93.54(2)
_cell_angle_gamma 93.01(2)
_cell_formula_units_Z 1
_cell_length_a 8.583(5)
_cell_length_b 8.705(4)
_cell_length_c 12.119(8)
_cell_measurement_reflns_used Total
_cell_measurement_temperature 293(2)
_cell_measurement_theta_max 27.5
_cell_measurement_theta_min 3.0
_cell_volume 895.2(9)
_computing_cell_refinement PROCESS-AUTO
_computing_data_collection PROCESS-AUTO
_computing_data_reduction PROCESS-AUTO
_computing_structure_refinement 'SHELXL-97  (Sheldrick, 1997)'
_computing_structure_solution 'SHELXS-97 (Sheldrick, 1997)'
_diffrn_ambient_temperature 293(2)
_diffrn_detector_area_resol_mean 10.0
_diffrn_measured_fraction_theta_full 0.992
_diffrn_measured_fraction_theta_max 0.982
_diffrn_measurement_device_type 'Rigaku RAXIS-RAPID'
_diffrn_measurement_method '\w scan'
_diffrn_radiation_monochromator graphite
_diffrn_radiation_source 'fine-focus sealed tube'
_diffrn_radiation_type MoK\a
_diffrn_radiation_wavelength 0.71069
_diffrn_reflns_av_R_equivalents 0.0233
_diffrn_reflns_av_sigmaI/netI 0.0322
_diffrn_reflns_limit_h_max 11
_diffrn_reflns_limit_h_min -11
_diffrn_reflns_limit_k_max 11
_diffrn_reflns_limit_k_min -11
_diffrn_reflns_limit_l_max 15
_diffrn_reflns_limit_l_min -15
_diffrn_reflns_number 8719
_diffrn_reflns_theta_full 25.00
_diffrn_reflns_theta_max 27.48
_diffrn_reflns_theta_min 3.02
_exptl_absorpt_coefficient_mu 0.808
_exptl_absorpt_correction_T_max 0.915
_exptl_absorpt_correction_T_min 0.824
_exptl_absorpt_correction_type multi-scan
_exptl_absorpt_process_details
;
Higashi,T (1995) Program for absorption correction. 
Rigaku Corporation, Tokyo, Japan.
;
_exptl_crystal_colour colorless
_exptl_crystal_density_diffrn 1.570
_exptl_crystal_density_method 'not measured'
_exptl_crystal_description block
_exptl_crystal_F_000 441
_exptl_crystal_size_max 0.30
_exptl_crystal_size_mid 0.20
_exptl_crystal_size_min 0.11
_refine_diff_density_max 0.450
_refine_diff_density_min -0.221
_refine_diff_density_rms 0.072
_refine_ls_extinction_method none
_refine_ls_goodness_of_fit_ref 1.062
_refine_ls_hydrogen_treatment mixed
_refine_ls_matrix_type full
_refine_ls_number_parameters 277
_refine_ls_number_reflns 4040
_refine_ls_number_restraints 12
_refine_ls_restrained_S_all 1.064
_refine_ls_R_factor_all 0.0511
_refine_ls_R_factor_gt 0.0379
_refine_ls_shift/su_max 0.000
_refine_ls_shift/su_mean 0.000
_refine_ls_structure_factor_coef Fsqd
_refine_ls_weighting_details 'calc w=1/[\s^2^(Fo^2^)+(0.0527P)^2^+0.1293P] where P=(Fo^2^+2Fc^2^)/3'
_refine_ls_weighting_scheme calc
_refine_ls_wR_factor_gt 0.0917
_refine_ls_wR_factor_ref 0.0970
_reflns_number_gt 3221
_reflns_number_total 4040
_reflns_threshold_expression >2sigma(I)
_cod_data_source_file cg7008978-file003.cif
_cod_data_source_block Compound-4
_cod_original_sg_symbol_H-M P-1
_cod_database_code 4503262

loop_
_symmetry_equiv_pos_as_xyz
'x, y, z'
'-x, -y, -z'

loop_
_atom_site_label
_atom_site_type_symbol
_atom_site_fract_x
_atom_site_fract_y
_atom_site_fract_z
_atom_site_U_iso_or_equiv
_atom_site_adp_type
_atom_site_occupancy
_atom_site_symmetry_multiplicity
_atom_site_calc_flag
_atom_site_refinement_flags
Cu1 Cu 0.5000 0.5000 0.5000 0.03097(12) Uani 1 2 d S
C1 C 0.2847(2) 0.2919(2) 0.60967(18) 0.0339(4) Uani 1 1 d .
H1 H 0.2047 0.3572 0.5978 0.041 Uiso 1 1 calc R
C2 C 0.2540(2) 0.1604(2) 0.66205(19) 0.0369(5) Uani 1 1 d .
H2 H 0.1543 0.1389 0.6844 0.044 Uiso 1 1 calc R
C3 C 0.3699(2) 0.0633(2) 0.68050(18) 0.0339(4) Uani 1 1 d .
H3 H 0.3491 -0.0240 0.7156 0.041 Uiso 1 1 calc R
C4 C 0.5211(2) 0.0951(2) 0.64651(17) 0.0291(4) Uani 1 1 d .
C5 C 0.6537(2) 0.0070(2) 0.66229(18) 0.0332(4) Uani 1 1 d .
C6 C 0.7924(2) 0.0506(2) 0.6215(2) 0.0380(5) Uani 1 1 d .
H6 H 0.8773 -0.0098 0.6303 0.046 Uiso 1 1 calc R
C7 C 0.8113(2) 0.1830(2) 0.5671(2) 0.0375(5) Uani 1 1 d .
H7 H 0.9070 0.2074 0.5395 0.045 Uiso 1 1 calc R
C8 C 0.6891(2) 0.2767(2) 0.55436(17) 0.0296(4) Uani 1 1 d .
C9 C 0.5415(2) 0.2294(2) 0.59326(16) 0.0262(4) Uani 1 1 d .
C10 C 0.5170(3) 0.4294(3) 0.8545(2) 0.0510(6) Uani 1 1 d .
H10 H 0.4328 0.4836 0.8316 0.061 Uiso 1 1 calc R
C11 C 0.6665(3) 0.4589(3) 0.8370(2) 0.0496(6) Uani 1 1 d .
H11 H 0.7064 0.5379 0.7998 0.059 Uiso 1 1 calc R
C12 C 0.6520(3) 0.2595(3) 0.9291(2) 0.0539(7) Uani 1 1 d .
H12 H 0.6787 0.1766 0.9665 0.065 Uiso 1 1 calc R
C13 C 0.9211(3) 0.3392(3) 0.8818(3) 0.0638(8) Uani 1 1 d .
H13A H 0.9483 0.3209 0.8050 0.077 Uiso 1 1 calc R
H13B H 0.9515 0.2513 0.9184 0.077 Uiso 1 1 calc R
C14 C 1.0108(3) 0.4849(3) 0.9391(2) 0.0540(6) Uani 1 1 d .
H14A H 1.1213 0.4761 0.9286 0.065 Uiso 1 1 calc R
H14B H 0.9773 0.5730 0.9039 0.065 Uiso 1 1 calc R
N1 N 0.5104(3) 0.3046(3) 0.9122(2) 0.0529(6) Uani 1 1 d .
H1N H 0.429(4) 0.263(4) 0.930(3) 0.075(11) Uiso 1 1 d .
N2 N 0.7508(2) 0.3511(2) 0.88426(18) 0.0453(5) Uani 1 1 d .
N3 N 0.42461(18) 0.32545(17) 0.57661(14) 0.0285(3) Uani 1 1 d .
O1 O 0.8040(2) -0.19676(19) 0.75602(17) 0.0578(5) Uani 1 1 d .
O2 O 0.5807(3) -0.09580(18) 0.84421(14) 0.0567(5) Uani 1 1 d .
O1W O 0.2402(3) 0.1744(2) 0.96877(18) 0.0579(5) Uani 1 1 d D
H1A H 0.269(4) 0.169(4) 1.035(2) 0.088(12) Uiso 1 1 d D
H1B H 0.212(4) 0.097(3) 0.932(2) 0.074(11) Uiso 1 1 d D
O3 O 0.54395(18) -0.27426(16) 0.67653(13) 0.0407(4) Uani 1 1 d .
O2W O 0.2414(2) 0.6587(3) 0.74884(18) 0.0595(5) Uani 1 1 d D
H2A H 0.319(3) 0.681(4) 0.719(3) 0.072(10) Uiso 1 1 d D
H2B H 0.172(3) 0.624(4) 0.700(3) 0.102(14) Uiso 1 1 d D
O4 O 0.69885(16) 0.40748(15) 0.51047(13) 0.0338(3) Uani 1 1 d .
O3W O 0.9600(3) 0.5840(3) 0.6200(3) 0.0885(8) Uani 1 1 d D
H3A H 0.907(3) 0.644(3) 0.659(2) 0.065(10) Uiso 1 1 d D
H3B H 0.904(4) 0.524(3) 0.578(2) 0.077(11) Uiso 1 1 d D
O4W O 0.1072(3) 0.8996(3) 0.8662(2) 0.0750(7) Uani 1 1 d D
H4A H 0.019(3) 0.893(4) 0.843(3) 0.101(14) Uiso 1 1 d D
H4B H 0.156(3) 0.834(3) 0.827(3) 0.074(11) Uiso 1 1 d D
S1 S 0.64374(6) -0.15163(5) 0.74031(5) 0.03567(14) Uani 1 1 d .

loop_
_atom_site_aniso_label
_atom_site_aniso_U_11
_atom_site_aniso_U_22
_atom_site_aniso_U_33
_atom_site_aniso_U_23
_atom_site_aniso_U_13
_atom_site_aniso_U_12
Cu1 0.02703(18) 0.02987(18) 0.0383(2) 0.01416(14) -0.00006(14) 0.00304(13)
C1 0.0301(10) 0.0340(10) 0.0385(12) 0.0076(8) -0.0010(8) 0.0070(8)
C2 0.0304(10) 0.0392(11) 0.0424(13) 0.0109(9) 0.0036(9) -0.0007(9)
C3 0.0357(10) 0.0303(10) 0.0365(12) 0.0106(8) 0.0004(9) -0.0015(8)
C4 0.0320(10) 0.0257(9) 0.0286(10) 0.0040(7) -0.0044(8) 0.0002(8)
C5 0.0347(10) 0.0270(9) 0.0375(12) 0.0068(8) -0.0076(9) 0.0031(8)
C6 0.0319(10) 0.0323(10) 0.0499(14) 0.0076(9) -0.0053(9) 0.0087(8)
C7 0.0280(10) 0.0357(10) 0.0499(14) 0.0097(9) 0.0021(9) 0.0038(8)
C8 0.0290(10) 0.0285(9) 0.0308(11) 0.0037(8) -0.0012(8) 0.0008(8)
C9 0.0266(9) 0.0256(8) 0.0259(10) 0.0026(7) -0.0033(7) 0.0022(7)
C10 0.0530(15) 0.0493(13) 0.0470(15) -0.0031(11) -0.0124(12) 0.0092(12)
C11 0.0601(16) 0.0395(12) 0.0485(15) 0.0080(10) -0.0078(12) 0.0052(11)
C12 0.0640(17) 0.0320(11) 0.0621(18) 0.0045(11) -0.0168(14) -0.0030(11)
C13 0.0476(15) 0.0600(16) 0.076(2) -0.0181(15) -0.0082(14) 0.0111(13)
C14 0.0449(13) 0.0601(15) 0.0547(16) 0.0031(12) 0.0012(12) -0.0064(12)
N1 0.0508(13) 0.0500(12) 0.0537(14) -0.0009(10) -0.0041(11) -0.0107(11)
N2 0.0467(11) 0.0334(9) 0.0522(13) -0.0020(8) -0.0103(9) 0.0021(8)
N3 0.0272(8) 0.0269(8) 0.0314(9) 0.0054(6) -0.0014(7) 0.0016(6)
O1 0.0449(10) 0.0436(9) 0.0868(15) 0.0268(9) -0.0190(9) 0.0034(8)
O2 0.0951(15) 0.0396(9) 0.0359(10) 0.0077(7) -0.0044(9) 0.0127(9)
O1W 0.0716(13) 0.0544(11) 0.0462(12) 0.0120(9) -0.0096(10) -0.0088(10)
O3 0.0465(9) 0.0319(7) 0.0419(9) 0.0037(6) -0.0026(7) -0.0052(7)
O2W 0.0444(11) 0.0709(13) 0.0628(14) 0.0056(10) 0.0075(10) 0.0012(10)
O4 0.0270(7) 0.0318(7) 0.0444(9) 0.0134(6) 0.0003(6) 0.0006(6)
O3W 0.0447(12) 0.0996(19) 0.106(2) -0.0368(16) -0.0051(13) -0.0092(13)
O4W 0.0501(12) 0.0683(14) 0.0970(19) -0.0225(13) 0.0037(13) -0.0071(11)
S1 0.0423(3) 0.0259(2) 0.0383(3) 0.0079(2) -0.0104(2) 0.0033(2)

loop_
_atom_type_symbol
_atom_type_description
_atom_type_scat_dispersion_real
_atom_type_scat_dispersion_imag
_atom_type_scat_source
C C 0.0033 0.0016 'International Tables Vol C Tables 4.2.6.8 and 6.1.1.4'
H H 0.0000 0.0000 'International Tables Vol C Tables 4.2.6.8 and 6.1.1.4'
N N 0.0061 0.0033 'International Tables Vol C Tables 4.2.6.8 and 6.1.1.4'
O O 0.0106 0.0060 'International Tables Vol C Tables 4.2.6.8 and 6.1.1.4'
S S 0.1246 0.1234 'International Tables Vol C Tables 4.2.6.8 and 6.1.1.4'
Cu Cu 0.3201 1.2651 'International Tables Vol C Tables 4.2.6.8 and 6.1.1.4'

loop_
_geom_angle_atom_site_label_1
_geom_angle_atom_site_label_2
_geom_angle_atom_site_label_3
_geom_angle
_geom_angle_site_symmetry_1
_geom_angle_site_symmetry_3
O4 Cu1 O4 180.000(1) 2_666 .
O4 Cu1 N3 95.56(7) 2_666 .
O4 Cu1 N3 84.44(7) . .
O4 Cu1 N3 84.44(7) 2_666 2_666
O4 Cu1 N3 95.56(7) . 2_666
N3 Cu1 N3 180.00(5) . 2_666
N3 C1 C2 121.47(19) . .
N3 C1 H1 119.3 . .
C2 C1 H1 119.3 . .
C3 C2 C1 120.19(19) . .
C3 C2 H2 119.9 . .
C1 C2 H2 119.9 . .
C2 C3 C4 120.12(18) . .
C2 C3 H3 119.9 . .
C4 C3 H3 119.9 . .
C3 C4 C9 115.97(18) . .
C3 C4 C5 126.44(18) . .
C9 C4 C5 117.59(18) . .
C6 C5 C4 119.52(18) . .
C6 C5 S1 119.83(16) . .
C4 C5 S1 120.56(16) . .
C5 C6 C7 122.6(2) . .
C5 C6 H6 118.7 . .
C7 C6 H6 118.7 . .
C8 C7 C6 120.3(2) . .
C8 C7 H7 119.8 . .
C6 C7 H7 119.8 . .
O4 C8 C7 124.46(18) . .
O4 C8 C9 117.91(17) . .
C7 C8 C9 117.63(18) . .
N3 C9 C4 122.95(18) . .
N3 C9 C8 114.82(16) . .
C4 C9 C8 122.22(17) . .
C11 C10 N1 107.1(2) . .
C11 C10 H10 126.5 . .
N1 C10 H10 126.5 . .
C10 C11 N2 107.2(2) . .
C10 C11 H11 126.4 . .
N2 C11 H11 126.4 . .
N1 C12 N2 108.8(2) . .
N1 C12 H12 125.6 . .
N2 C12 H12 125.6 . .
N2 C13 C14 111.9(2) . .
N2 C13 H13A 109.2 . .
C14 C13 H13A 109.2 . .
N2 C13 H13B 109.2 . .
C14 C13 H13B 109.2 . .
H13A C13 H13B 107.9 . .
C14 C14 C13 113.5(3) 2_767 .
C14 C14 H14A 108.9 2_767 .
C13 C14 H14A 108.9 . .
C14 C14 H14B 108.9 2_767 .
C13 C14 H14B 108.9 . .
H14A C14 H14B 107.7 . .
C12 N1 C10 108.9(2) . .
C12 N1 H1N 127(2) . .
C10 N1 H1N 124(2) . .
C12 N2 C11 108.0(2) . .
C12 N2 C13 126.7(2) . .
C11 N2 C13 125.3(2) . .
C1 N3 C9 119.29(17) . .
C1 N3 Cu1 130.13(14) . .
C9 N3 Cu1 110.56(13) . .
H1A O1W H1B 117(3) . .
H2A O2W H2B 109(3) . .
C8 O4 Cu1 112.12(12) . .
H3A O3W H3B 110(3) . .
H4A O4W H4B 108(3) . .
O2 S1 O3 112.14(11) . .
O2 S1 O1 112.17(12) . .
O3 S1 O1 111.82(11) . .
O2 S1 C5 106.52(11) . .
O3 S1 C5 107.96(10) . .
O1 S1 C5 105.80(10) . .

loop_
_geom_bond_atom_site_label_1
_geom_bond_atom_site_label_2
_geom_bond_distance
_geom_bond_site_symmetry_2
Cu1 O4 1.9289(17) 2_666
Cu1 O4 1.9289(17) .
Cu1 N3 1.9769(17) .
Cu1 N3 1.9769(17) 2_666
C1 N3 1.319(3) .
C1 C2 1.397(3) .
C1 H1 0.9300 .
C2 C3 1.364(3) .
C2 H2 0.9300 .
C3 C4 1.410(3) .
C3 H3 0.9300 .
C4 C9 1.412(3) .
C4 C5 1.421(3) .
C5 C6 1.370(3) .
C5 S1 1.769(2) .
C6 C7 1.404(3) .
C6 H6 0.9300 .
C7 C8 1.375(3) .
C7 H7 0.9300 .
C8 O4 1.316(2) .
C8 C9 1.437(3) .
C9 N3 1.360(2) .
C10 C11 1.330(4) .
C10 N1 1.363(4) .
C10 H10 0.9300 .
C11 N2 1.373(3) .
C11 H11 0.9300 .
C12 N1 1.309(4) .
C12 N2 1.320(3) .
C12 H12 0.9300 .
C13 N2 1.472(3) .
C13 C14 1.516(3) .
C13 H13A 0.9700 .
C13 H13B 0.9700 .
C14 C14 1.492(5) 2_767
C14 H14A 0.9700 .
C14 H14B 0.9700 .
N1 H1N 0.83(3) .
O1 S1 1.4580(19) .
O2 S1 1.440(2) .
O1W H1A 0.83(2) .
O1W H1B 0.77(2) .
O3 S1 1.4454(15) .
O2W H2A 0.80(2) .
O2W H2B 0.83(2) .
O3W H3A 0.83(2) .
O3W H3B 0.80(2) .
O4W H4A 0.79(2) .
O4W H4B 0.84(2) .

loop_
_geom_hbond_atom_site_label_D
_geom_hbond_atom_site_label_H
_geom_hbond_atom_site_label_A
_geom_hbond_distance_DH
_geom_hbond_distance_HA
_geom_hbond_distance_DA
_geom_hbond_angle_DHA
_geom_hbond_site_symmetry_A
O1W H1A O2 0.83(2) 2.08(3) 2.834(3) 152(4) 2_657
O1W H1B O4W 0.77(2) 1.96(2) 2.715(3) 167(4) 1_545
O2W H2A O3 0.80(2) 2.06(2) 2.846(3) 167(3) 1_565
O2W H2B O3W 0.83(2) 2.00(2) 2.796(3) 160(4) 1_455
O3W H3A O1 0.83(2) 1.99(2) 2.814(4) 173(3) 1_565
O3W H3B O4 0.80(2) 2.05(3) 2.813(3) 158(3) .
O4W H4A O1 0.79(2) 2.13(3) 2.886(3) 161(4) 1_465
O4W H4B O2W 0.84(2) 1.90(2) 2.733(4) 170(3) .
N1 H1N O1W 0.83(3) 1.87(3) 2.692(3) 178(3) .

loop_
_geom_torsion_atom_site_label_1
_geom_torsion_atom_site_label_2
_geom_torsion_atom_site_label_3
_geom_torsion_atom_site_label_4
_geom_torsion
_geom_torsion_site_symmetry_1
_geom_torsion_site_symmetry_4
N3 C1 C2 C3 0.2(3) . .
C1 C2 C3 C4 -0.2(3) . .
C2 C3 C4 C9 -0.5(3) . .
C2 C3 C4 C5 178.5(2) . .
C3 C4 C5 C6 178.2(2) . .
C9 C4 C5 C6 -2.9(3) . .
C3 C4 C5 S1 -5.2(3) . .
C9 C4 C5 S1 173.69(14) . .
C4 C5 C6 C7 2.1(3) . .
S1 C5 C6 C7 -174.59(17) . .
C5 C6 C7 C8 1.1(3) . .
C6 C7 C8 O4 175.81(19) . .
C6 C7 C8 C9 -3.2(3) . .
C3 C4 C9 N3 1.1(3) . .
C5 C4 C9 N3 -177.92(18) . .
C3 C4 C9 C8 179.83(18) . .
C5 C4 C9 C8 0.8(3) . .
O4 C8 C9 N3 2.0(3) . .
C7 C8 C9 N3 -178.93(18) . .
O4 C8 C9 C4 -176.84(17) . .
C7 C8 C9 C4 2.2(3) . .
N1 C10 C11 N2 0.1(3) . .
N2 C13 C14 C14 64.5(4) . 2_767
N2 C12 N1 C10 0.1(3) . .
C11 C10 N1 C12 -0.1(3) . .
N1 C12 N2 C11 0.0(3) . .
N1 C12 N2 C13 -178.5(2) . .
C10 C11 N2 C12 -0.1(3) . .
C10 C11 N2 C13 178.4(2) . .
C14 C13 N2 C12 -120.6(3) . .
C14 C13 N2 C11 61.1(4) . .
C2 C1 N3 C9 0.4(3) . .
C2 C1 N3 Cu1 179.28(15) . .
C4 C9 N3 C1 -1.1(3) . .
C8 C9 N3 C1 -179.91(18) . .
C4 C9 N3 Cu1 179.83(14) . .
C8 C9 N3 Cu1 1.0(2) . .
O4 Cu1 N3 C1 -1.39(19) 2_666 .
O4 Cu1 N3 C1 178.61(19) . .
O4 Cu1 N3 C9 177.56(13) 2_666 .
O4 Cu1 N3 C9 -2.44(13) . .
C7 C8 O4 Cu1 177.00(17) . .
C9 C8 O4 Cu1 -4.0(2) . .
N3 Cu1 O4 C8 3.52(13) . .
N3 Cu1 O4 C8 -176.48(13) 2_666 .
C6 C5 S1 O2 125.81(19) . .
C4 C5 S1 O2 -50.80(19) . .
C6 C5 S1 O3 -113.57(19) . .
C4 C5 S1 O3 69.82(19) . .
C6 C5 S1 O1 6.3(2) . .
C4 C5 S1 O1 -170.33(17) . .
